data_7054078
loop_
_publ_author_name
'Georghiou, Paris E.'
'Rahman, Shofiur'
'Valluru, Gopikishore'
'Dawe, Louise N.'
'Rahman, S. M. Saydur'
'Alodhayb, Abdullah N.'
'Beaulieu, L. Y.'

_publ_section_title
;
 Synthesis of an upper- and lower-rim functionalized calix[4]arene for
 detecting calcium ions using a microcantilever sensor
;
_journal_issue 5
_journal_name_full 'New Journal of Chemistry'
_journal_page_first 1298
_journal_paper_doi 10.1039/c3nj00223c
_journal_volume 37
_journal_year 2013
_chemical_formula_moiety 'C60 H72 O16 S4'
_chemical_formula_sum 'C60 H72 O16 S4'
_chemical_formula_weight 1177.46
_chemical_name_systematic
;
?
;
_space_group_IT_number 15
_symmetry_cell_setting monoclinic
_symmetry_Int_Tables_number 15
_symmetry_space_group_name_Hall '-C 2yc'
_symmetry_space_group_name_H-M 'C 1 2/c 1'
_atom_sites_solution_hydrogens geom
_atom_sites_solution_primary direct
_atom_sites_solution_secondary difmap
_audit_creation_method SHELXL-97
_cell_angle_alpha 90.00
_cell_angle_beta 113.624(4)
_cell_angle_gamma 90.00
_cell_formula_units_Z 4
_cell_length_a 22.889(7)
_cell_length_b 13.486(4)
_cell_length_c 21.398(6)
_cell_measurement_reflns_used 8512
_cell_measurement_temperature 163(2)
_cell_measurement_theta_max 29.5
_cell_measurement_theta_min 1.8
_cell_volume 6052(3)
_computing_cell_refinement 'CrystalClear-SM Expert 2.0 r4 (Rigaku, 2009)'
_computing_data_collection 'CrystalClear-SM Expert 2.0 r4 (Rigaku, 2009)'
_computing_data_reduction 'CrystalClear-SM Expert 2.0 r4 (Rigaku, 2009)'
_computing_molecular_graphics 'CrystalStructure 4.0 (Rigaku, 2010)'
_computing_publication_material 'CrystalStructure 4.0 (Rigaku, 2010)'
_computing_structure_refinement 'SHELXL-97 (Acta Cryst.2008, A64, 112-122)'
_computing_structure_solution 'SHELXS-97 (Acta Cryst.2008, A64, 112-122)'
_diffrn_ambient_temperature 163(2)
_diffrn_detector_area_resol_mean 14.63
_diffrn_measured_fraction_theta_full 0.997
_diffrn_measured_fraction_theta_max 0.997
_diffrn_measurement_device_type 'Rigaku Saturn70 CCD'
_diffrn_measurement_method \w
_diffrn_radiation_monochromator 'graphite - Rigaku SHINE'
_diffrn_radiation_source 'fine-focus sealed tube'
_diffrn_radiation_type MoK\a
_diffrn_radiation_wavelength 0.71075
_diffrn_reflns_av_R_equivalents 0.0484
_diffrn_reflns_av_sigmaI/netI 0.0313
_diffrn_reflns_limit_h_max 28
_diffrn_reflns_limit_h_min -28
_diffrn_reflns_limit_k_max 16
_diffrn_reflns_limit_k_min -16
_diffrn_reflns_limit_l_max 26
_diffrn_reflns_limit_l_min -25
_diffrn_reflns_number 35904
_diffrn_reflns_theta_full 26.50
_diffrn_reflns_theta_max 26.50
_diffrn_reflns_theta_min 3.03
_exptl_absorpt_coefficient_mu 0.223
_exptl_absorpt_correction_T_max 0.991
_exptl_absorpt_correction_T_min 0.960
_exptl_absorpt_correction_type numerical
_exptl_absorpt_process_details 'T. Higashi, 2000'
_exptl_crystal_colour Colorless
_exptl_crystal_density_diffrn 1.292
_exptl_crystal_density_method 'not measured'
_exptl_crystal_description Prism
_exptl_crystal_F_000 2496
_exptl_crystal_size_max 0.28
_exptl_crystal_size_mid 0.15
_exptl_crystal_size_min 0.07
_refine_diff_density_max 0.774
_refine_diff_density_min -0.542
_refine_diff_density_rms 0.060
_refine_ls_extinction_method none
_refine_ls_goodness_of_fit_ref 1.126
_refine_ls_hydrogen_treatment constr
_refine_ls_matrix_type full
_refine_ls_number_parameters 430
_refine_ls_number_reflns 6266
_refine_ls_number_restraints 0
_refine_ls_restrained_S_all 1.126
_refine_ls_R_factor_all 0.1061
_refine_ls_R_factor_gt 0.0944
_refine_ls_shift/su_max 0.001
_refine_ls_shift/su_mean 0.000
_refine_ls_structure_factor_coef Fsqd
_refine_ls_weighting_details 'calc w=1/[\s^2^(Fo^2^)+(0.1185P)^2^+12.5772P] where P=(Fo^2^+2Fc^2^)/3'
_refine_ls_weighting_scheme calc
_refine_ls_wR_factor_gt 0.2554
_refine_ls_wR_factor_ref 0.2660
_reflns_number_gt 5422
_reflns_number_total 6266
_reflns_threshold_expression >2sigma(I)
_cod_data_source_file c3nj00223c.txt
_cod_data_source_block calixarene-3
_cod_depositor_comments
;
The following automatic conversions were performed:

'_exptl_absorpt_correction_type' value 'Numerical' changed to
'numerical' according to
/usr/data/users/saulius/automatic-downloads/retrospective/RSC/lib/dictionaries/cif_core.dic
dictionary named 'cif_core.dic' version 2.4.2 from 2011-04-26.

Automatic conversion script
Id: cif_fix_values 2281 2013-09-26 08:29:07Z andrius 
;
_cod_database_code 7054078

loop_
_symmetry_equiv_pos_as_xyz
'x, y, z'
'-x, y, -z+1/2'
'x+1/2, y+1/2, z'
'-x+1/2, y+1/2, -z+1/2'
'-x, -y, -z'
'x, -y, z-1/2'
'-x+1/2, -y+1/2, -z'
'x+1/2, -y+1/2, z-1/2'

loop_
_atom_site_label
_atom_site_type_symbol
_atom_site_fract_x
_atom_site_fract_y
_atom_site_fract_z
_atom_site_U_iso_or_equiv
_atom_site_adp_type
_atom_site_occupancy
_atom_site_symmetry_multiplicity
_atom_site_calc_flag
_atom_site_refinement_flags
_atom_site_disorder_assembly
_atom_site_disorder_group
S1 S 1.19203(5) 0.74331(9) 1.04651(6) 0.0676(4) Uani 1 1 d . . .
S2 S 0.91408(18) 0.7388(3) 0.89282(15) 0.0697(10) Uani 0.470(5) 1 d P A 1
O5 O 0.8428(3) 0.8984(6) 0.8681(5) 0.097(3) Uani 0.470(5) 1 d P A 1
C16 C 0.9500(12) 0.923(2) 0.9436(12) 0.087(6) Uani 0.470(5) 1 d P A 1
H16A H 0.9561 0.9793 0.9183 0.130 Uiso 0.470(5) 1 calc PR A 1
H16B H 0.9885 0.8815 0.9601 0.130 Uiso 0.470(5) 1 calc PR A 1
H16C H 0.9416 0.9464 0.9825 0.130 Uiso 0.470(5) 1 calc PR A 1
C17 C 0.8955(5) 0.8632(8) 0.8985(5) 0.070(3) Uani 0.470(5) 1 d P A 1
C18 C 0.8419(7) 0.6951(9) 0.8294(7) 0.069(3) Uani 0.470(5) 1 d P A 1
H18A H 0.8194 0.7520 0.8006 0.083 Uiso 0.470(5) 1 calc PR A 1
H18B H 0.8524 0.6481 0.7999 0.083 Uiso 0.470(5) 1 calc PR A 1
C19 C 0.7956(5) 0.6432(10) 0.8548(7) 0.064(3) Uani 0.470(5) 1 d P A 1
H19A H 0.7820 0.6918 0.8810 0.077 Uiso 0.470(5) 1 calc PR A 1
H19B H 0.7571 0.6231 0.8146 0.077 Uiso 0.470(5) 1 calc PR A 1
C20 C 0.8223(6) 0.5516(9) 0.8997(6) 0.061(2) Uani 0.470(5) 1 d P A 1
H20A H 0.7897 0.5241 0.9142 0.073 Uiso 0.470(5) 1 calc PR A 1
H20B H 0.8599 0.5707 0.9411 0.073 Uiso 0.470(5) 1 calc PR A 1
S2A S 0.84290(11) 0.8159(2) 0.87677(18) 0.1016(14) Uani 0.530(5) 1 d P A 2
O5A O 0.9516(5) 0.7260(6) 0.9056(5) 0.096(3) Uani 0.530(5) 1 d P A 2
C16A C 0.9611(15) 0.897(2) 0.9434(19) 0.139(12) Uani 0.530(5) 1 d P A 2
H16D H 0.9947 0.8798 0.9877 0.209 Uiso 0.530(5) 1 calc PR A 2
H16E H 0.9308 0.9428 0.9504 0.209 Uiso 0.530(5) 1 calc PR A 2
H16F H 0.9802 0.9298 0.9152 0.209 Uiso 0.530(5) 1 calc PR A 2
C17A C 0.9257(4) 0.8021(9) 0.9071(5) 0.072(2) Uani 0.530(5) 1 d P A 2
C18A C 0.8169(6) 0.6907(10) 0.8455(7) 0.073(3) Uani 0.530(5) 1 d P A 2
H18C H 0.7739 0.6937 0.8082 0.088 Uiso 0.530(5) 1 calc PR A 2
H18D H 0.8464 0.6625 0.8267 0.088 Uiso 0.530(5) 1 calc PR A 2
C19A C 0.8152(5) 0.6236(9) 0.9015(6) 0.072(2) Uani 0.530(5) 1 d P A 2
H19C H 0.7872 0.6535 0.9216 0.086 Uiso 0.530(5) 1 calc PR A 2
H19D H 0.8587 0.6187 0.9380 0.086 Uiso 0.530(5) 1 calc PR A 2
C20A C 0.7913(5) 0.5202(8) 0.8761(5) 0.066(2) Uani 0.530(5) 1 d P A 2
H20C H 0.7507 0.5240 0.8352 0.079 Uiso 0.530(5) 1 calc PR A 2
H20D H 0.7838 0.4824 0.9118 0.079 Uiso 0.530(5) 1 calc PR A 2
O1 O 1.09969(17) 0.8349(3) 1.06540(18) 0.0814(9) Uani 1 1 d . . .
O2 O 1.10044(11) 0.26293(17) 0.87990(12) 0.0506(6) Uani 1 1 d . . .
O3 O 1.11160(14) 0.0733(2) 0.92532(17) 0.0780(9) Uani 1 1 d . . .
O4 O 1.21475(13) 0.0984(2) 0.99014(15) 0.0669(8) Uani 1 1 d . . .
O6 O 0.94500(10) 0.28277(17) 0.78368(11) 0.0443(5) Uani 1 1 d . . .
O7 O 0.86137(14) 0.1241(2) 0.72019(16) 0.0740(9) Uani 1 1 d . . .
O8 O 0.94101(18) 0.0210(2) 0.77593(18) 0.0890(11) Uani 1 1 d . . .
C1 C 1.2028(3) 0.8530(5) 1.1559(3) 0.0949(18) Uani 1 1 d . . .
H1A H 1.2015 0.9256 1.1568 0.142 Uiso 1 1 calc R . .
H1B H 1.2459 0.8312 1.1632 0.142 Uiso 1 1 calc R . .
H1C H 1.1914 0.8261 1.1921 0.142 Uiso 1 1 calc R . .
C2 C 1.1564(2) 0.8163(3) 1.0881(2) 0.0668(11) Uani 1 1 d . . .
C3 C 1.1246(2) 0.7005(4) 0.9735(2) 0.0693(11) Uani 1 1 d . . .
H3A H 1.1232 0.6272 0.9751 0.083 Uiso 1 1 calc R . .
H3B H 1.0852 0.7260 0.9765 0.083 Uiso 1 1 calc R . .
C4 C 1.12479(19) 0.7311(3) 0.9060(2) 0.0590(9) Uani 1 1 d . . .
H4A H 1.1667 0.7145 0.9054 0.071 Uiso 1 1 calc R . .
H4B H 1.1192 0.8039 0.9009 0.071 Uiso 1 1 calc R . .
C5 C 1.07182(18) 0.6802(3) 0.8451(2) 0.0536(9) Uani 1 1 d . . .
H5A H 1.0297 0.7012 0.8432 0.064 Uiso 1 1 calc R . .
H5B H 1.0749 0.7013 0.8022 0.064 Uiso 1 1 calc R . .
C6 C 1.07704(16) 0.5684(2) 0.85105(17) 0.0466(8) Uani 1 1 d . . .
C7 C 1.11833(15) 0.5166(3) 0.82999(17) 0.0471(8) Uani 1 1 d . . .
H7 H 1.1413 0.5520 0.8088 0.056 Uiso 1 1 calc R . .
C8 C 1.12726(15) 0.4154(3) 0.83869(17) 0.0458(8) Uani 1 1 d . . .
C9 C 1.09362(15) 0.3648(2) 0.87103(17) 0.0467(8) Uani 1 1 d . . .
C10 C 1.05014(16) 0.4133(2) 0.89129(16) 0.0442(7) Uani 1 1 d . . .
C11 C 1.04245(16) 0.5152(2) 0.88035(17) 0.0464(7) Uani 1 1 d . . .
H11 H 1.0127 0.5493 0.8933 0.056 Uiso 1 1 calc R . .
C12 C 1.16918(16) 0.3599(3) 0.8103(2) 0.0541(9) Uani 1 1 d . . .
H12A H 1.2140 0.3814 0.8345 0.065 Uiso 1 1 calc R . .
H12B H 1.1670 0.2878 0.8180 0.065 Uiso 1 1 calc R . .
C13 C 1.15664(19) 0.2353(3) 0.9371(2) 0.0659(12) Uani 1 1 d . . .
H13A H 1.1585 0.2711 0.9782 0.079 Uiso 1 1 calc R . .
H13B H 1.1948 0.2534 0.9287 0.079 Uiso 1 1 calc R . .
C14 C 1.15604(18) 0.1273(3) 0.94819(19) 0.0545(9) Uani 1 1 d . . .
C15 C 1.2210(2) -0.0048(3) 1.0105(3) 0.0779(13) Uani 1 1 d . . .
H15A H 1.1935 -0.0185 1.0347 0.117 Uiso 1 1 calc R . .
H15B H 1.2654 -0.0188 1.0407 0.117 Uiso 1 1 calc R . .
H15C H 1.2083 -0.0471 0.9699 0.117 Uiso 1 1 calc R . .
C21 C 0.8426(3) 0.4691(3) 0.8583(3) 0.0799(15) Uani 1 1 d . . .
C22 C 0.8191(2) 0.4415(3) 0.7912(3) 0.0677(12) Uani 1 1 d . A .
H22 H 0.7784 0.4653 0.7614 0.081 Uiso 1 1 calc R . .
C23 C 0.85254(16) 0.3799(3) 0.7648(2) 0.0501(8) Uani 1 1 d . . .
C24 C 0.91165(15) 0.3436(2) 0.81005(18) 0.0443(7) Uani 1 1 d . A .
C25 C 0.93944(18) 0.3763(2) 0.87697(18) 0.0494(8) Uani 1 1 d . . .
C26 C 0.9037(2) 0.4383(3) 0.9000(2) 0.0669(12) Uani 1 1 d . A .
H26 H 0.9219 0.4604 0.9460 0.080 Uiso 1 1 calc R . .
C27 C 0.95839(17) 0.1849(3) 0.80965(19) 0.0513(8) Uani 1 1 d . . .
H27A H 0.9549 0.1819 0.8542 0.062 Uiso 1 1 calc R . .
H27B H 1.0028 0.1678 0.8173 0.062 Uiso 1 1 calc R . .
C28 C 0.9138(2) 0.1096(3) 0.7622(2) 0.0580(9) Uani 1 1 d . . .
C29 C 0.9017(4) -0.0612(4) 0.7346(3) 0.121(3) Uani 1 1 d . . .
H29A H 0.8618 -0.0650 0.7412 0.181 Uiso 1 1 calc R . .
H29B H 0.9251 -0.1237 0.7490 0.181 Uiso 1 1 calc R . .
H29C H 0.8922 -0.0494 0.6864 0.181 Uiso 1 1 calc R . .
C30 C 1.00917(18) 0.3574(3) 0.92021(17) 0.0520(8) Uani 1 1 d . A .
H30A H 1.0181 0.2855 0.9210 0.062 Uiso 1 1 calc R . .
H30B H 1.0195 0.3793 0.9676 0.062 Uiso 1 1 calc R . .

loop_
_atom_site_aniso_label
_atom_site_aniso_U_11
_atom_site_aniso_U_22
_atom_site_aniso_U_33
_atom_site_aniso_U_23
_atom_site_aniso_U_13
_atom_site_aniso_U_12
S1 0.0576(6) 0.0739(7) 0.0719(7) -0.0127(5) 0.0264(5) -0.0116(5)
S2 0.066(2) 0.0590(18) 0.0717(16) -0.0010(12) 0.0148(13) 0.0119(14)
O5 0.064(4) 0.059(5) 0.132(7) -0.016(4) 0.002(4) 0.015(3)
C16 0.061(10) 0.085(13) 0.083(10) -0.003(8) -0.005(7) -0.023(11)
C17 0.061(6) 0.069(6) 0.068(6) -0.005(5) 0.013(5) -0.008(5)
C18 0.084(9) 0.049(5) 0.065(6) 0.008(4) 0.019(6) 0.012(6)
C19 0.049(6) 0.077(7) 0.064(7) -0.009(6) 0.020(5) 0.012(5)
C20 0.062(6) 0.064(7) 0.067(7) -0.006(5) 0.038(6) 0.002(5)
S2A 0.0519(13) 0.080(2) 0.145(3) -0.0262(16) 0.0103(14) 0.0158(11)
O5A 0.065(5) 0.098(6) 0.124(6) -0.008(4) 0.037(5) 0.015(4)
C16A 0.073(12) 0.093(15) 0.19(2) -0.025(13) -0.007(11) 0.006(9)
C17A 0.064(5) 0.063(6) 0.082(6) 0.005(5) 0.023(4) 0.029(5)
C18A 0.048(6) 0.080(8) 0.080(8) -0.018(6) 0.012(5) 0.004(5)
C19A 0.061(5) 0.090(8) 0.061(6) -0.019(5) 0.022(4) 0.014(5)
C20A 0.061(5) 0.077(6) 0.067(6) 0.002(5) 0.034(5) 0.012(5)
O1 0.081(2) 0.085(2) 0.082(2) 0.0067(17) 0.0369(19) 0.0076(17)
O2 0.0433(12) 0.0416(12) 0.0510(14) 0.0000(10) 0.0021(10) 0.0016(9)
O3 0.0655(18) 0.0586(17) 0.088(2) 0.0153(15) 0.0079(16) -0.0118(14)
O4 0.0604(16) 0.0515(15) 0.0713(18) 0.0189(13) 0.0079(14) 0.0020(12)
O6 0.0404(11) 0.0469(12) 0.0453(12) -0.0029(10) 0.0168(10) -0.0005(9)
O7 0.0645(18) 0.0617(17) 0.078(2) -0.0058(15) 0.0105(16) -0.0154(14)
O8 0.104(3) 0.0556(18) 0.084(2) -0.0193(16) 0.0127(19) 0.0106(17)
C1 0.114(4) 0.115(4) 0.061(3) -0.020(3) 0.040(3) -0.040(3)
C2 0.071(3) 0.064(3) 0.071(3) 0.007(2) 0.035(2) -0.012(2)
C3 0.075(3) 0.070(3) 0.067(3) -0.021(2) 0.033(2) -0.023(2)
C4 0.059(2) 0.048(2) 0.066(2) 0.0010(17) 0.0208(19) -0.0076(16)
C5 0.0514(19) 0.0457(19) 0.059(2) 0.0095(15) 0.0166(17) 0.0030(15)
C6 0.0457(17) 0.0436(17) 0.0421(17) 0.0011(13) 0.0087(14) -0.0012(13)
C7 0.0409(16) 0.0502(18) 0.0422(17) 0.0020(14) 0.0084(14) -0.0039(14)
C8 0.0364(15) 0.0494(18) 0.0422(17) -0.0017(14) 0.0059(13) 0.0009(13)
C9 0.0442(17) 0.0417(17) 0.0406(17) 0.0013(13) 0.0027(14) -0.0012(13)
C10 0.0472(17) 0.0450(17) 0.0340(15) -0.0006(13) 0.0097(13) -0.0030(13)
C11 0.0501(18) 0.0438(17) 0.0416(17) -0.0024(13) 0.0143(14) 0.0016(14)
C12 0.0350(16) 0.054(2) 0.064(2) -0.0037(17) 0.0106(15) 0.0020(14)
C13 0.054(2) 0.048(2) 0.064(2) 0.0094(17) -0.0093(18) -0.0004(16)
C14 0.051(2) 0.0500(19) 0.0497(19) 0.0075(15) 0.0067(16) -0.0024(16)
C15 0.084(3) 0.056(2) 0.080(3) 0.028(2) 0.018(2) 0.015(2)
C21 0.114(4) 0.070(3) 0.094(3) 0.034(3) 0.081(3) 0.042(3)
C22 0.059(2) 0.063(2) 0.103(4) 0.026(2) 0.055(2) 0.0157(18)
C23 0.0405(17) 0.0493(19) 0.063(2) 0.0081(16) 0.0236(16) -0.0019(14)
C24 0.0442(17) 0.0429(17) 0.0512(18) 0.0020(14) 0.0249(15) -0.0001(13)
C25 0.066(2) 0.0412(17) 0.0526(19) 0.0041(14) 0.0359(17) -0.0007(15)
C26 0.109(4) 0.052(2) 0.066(3) 0.0089(18) 0.064(3) 0.011(2)
C27 0.0492(18) 0.0472(19) 0.055(2) -0.0034(15) 0.0182(16) 0.0020(14)
C28 0.066(2) 0.050(2) 0.058(2) -0.0051(17) 0.025(2) 0.0005(17)
C29 0.154(6) 0.057(3) 0.106(4) -0.032(3) 0.004(4) -0.002(3)
C30 0.069(2) 0.0464(18) 0.0380(17) -0.0020(14) 0.0189(16) -0.0058(16)

loop_
_atom_type_symbol
_atom_type_description
_atom_type_scat_dispersion_real
_atom_type_scat_dispersion_imag
_atom_type_scat_source
C C 0.0033 0.0016 'International Tables Vol C Tables 4.2.6.8 and 6.1.1.4'
H H 0.0000 0.0000 'International Tables Vol C Tables 4.2.6.8 and 6.1.1.4'
O O 0.0106 0.0060 'International Tables Vol C Tables 4.2.6.8 and 6.1.1.4'
S S 0.1246 0.1234 'International Tables Vol C Tables 4.2.6.8 and 6.1.1.4'

loop_
_geom_angle_atom_site_label_1
_geom_angle_atom_site_label_2
_geom_angle_atom_site_label_3
_geom_angle
_geom_angle_site_symmetry_1
_geom_angle_site_symmetry_3
C2 S1 C3 102.2(2) . .
C17 S2 C18 101.2(5) . .
O5 C17 C16 122.6(15) . .
O5 C17 S2 123.7(8) . .
C16 C17 S2 113.7(13) . .
C19 C18 S2 116.4(9) . .
C19 C18 H18A 108.2 . .
S2 C18 H18A 108.2 . .
C19 C18 H18B 108.2 . .
S2 C18 H18B 108.2 . .
H18A C18 H18B 107.3 . .
C20 C19 C18 115.4(9) . .
C20 C19 H19A 108.4 . .
C18 C19 H19A 108.4 . .
C20 C19 H19B 108.4 . .
C18 C19 H19B 108.4 . .
H19A C19 H19B 107.5 . .
C19 C20 C21 110.2(8) . .
C19 C20 H20A 109.6 . .
C21 C20 H20A 109.6 . .
C19 C20 H20B 109.6 . .
C21 C20 H20B 109.6 . .
H20A C20 H20B 108.1 . .
C17A S2A C18A 100.6(6) . .
C17A C16A H16D 109.5 . .
C17A C16A H16E 109.5 . .
H16D C16A H16E 109.5 . .
C17A C16A H16F 109.5 . .
H16D C16A H16F 109.5 . .
H16E C16A H16F 109.5 . .
O5A C17A C16A 124.0(14) . .
O5A C17A S2A 123.9(11) . .
C16A C17A S2A 111.7(13) . .
C19A C18A S2A 111.8(8) . .
C19A C18A H18C 109.3 . .
S2A C18A H18C 109.3 . .
C19A C18A H18D 109.3 . .
S2A C18A H18D 109.3 . .
H18C C18A H18D 107.9 . .
C18A C19A C20A 112.7(9) . .
C18A C19A H19C 109.1 . .
C20A C19A H19C 109.1 . .
C18A C19A H19D 109.1 . .
C20A C19A H19D 109.1 . .
H19C C19A H19D 107.8 . .
C19A C20A C21 107.4(8) . .
C19A C20A H20C 110.2 . .
C21 C20A H20C 110.2 . .
C19A C20A H20D 110.2 . .
C21 C20A H20D 110.2 . .
H20C C20A H20D 108.5 . .
C9 O2 C13 113.0(3) . .
C14 O4 C15 115.6(3) . .
C24 O6 C27 117.4(3) . .
C28 O8 C29 115.1(4) . .
C2 C1 H1A 109.5 . .
C2 C1 H1B 109.5 . .
H1A C1 H1B 109.5 . .
C2 C1 H1C 109.5 . .
H1A C1 H1C 109.5 . .
H1B C1 H1C 109.5 . .
O1 C2 C1 123.3(5) . .
O1 C2 S1 123.9(4) . .
C1 C2 S1 112.8(4) . .
C4 C3 S1 114.4(3) . .
C4 C3 H3A 108.6 . .
S1 C3 H3A 108.6 . .
C4 C3 H3B 108.6 . .
S1 C3 H3B 108.6 . .
H3A C3 H3B 107.6 . .
C3 C4 C5 112.6(3) . .
C3 C4 H4A 109.1 . .
C5 C4 H4A 109.1 . .
C3 C4 H4B 109.1 . .
C5 C4 H4B 109.1 . .
H4A C4 H4B 107.8 . .
C6 C5 C4 111.4(3) . .
C6 C5 H5A 109.3 . .
C4 C5 H5A 109.3 . .
C6 C5 H5B 109.3 . .
C4 C5 H5B 109.3 . .
H5A C5 H5B 108.0 . .
C7 C6 C11 118.1(3) . .
C7 C6 C5 121.1(3) . .
C11 C6 C5 120.8(3) . .
C8 C7 C6 122.5(3) . .
C8 C7 H7 118.7 . .
C6 C7 H7 118.7 . .
C7 C8 C9 117.8(3) . .
C7 C8 C12 121.0(3) . .
C9 C8 C12 121.1(3) . .
O2 C9 C10 118.5(3) . .
O2 C9 C8 119.7(3) . .
C10 C9 C8 121.7(3) . .
C11 C10 C9 117.9(3) . .
C11 C10 C30 120.2(3) . .
C9 C10 C30 121.8(3) . .
C6 C11 C10 121.9(3) . .
C6 C11 H11 119.0 . .
C10 C11 H11 119.0 . .
C23 C12 C8 110.3(3) 2_756 .
C23 C12 H12A 109.6 2_756 .
C8 C12 H12A 109.6 . .
C23 C12 H12B 109.6 2_756 .
C8 C12 H12B 109.6 . .
H12A C12 H12B 108.1 . .
O2 C13 C14 109.4(3) . .
O2 C13 H13A 109.8 . .
C14 C13 H13A 109.8 . .
O2 C13 H13B 109.8 . .
C14 C13 H13B 109.8 . .
H13A C13 H13B 108.2 . .
O3 C14 O4 124.2(3) . .
O3 C14 C13 127.0(4) . .
O4 C14 C13 108.9(3) . .
O4 C15 H15A 109.5 . .
O4 C15 H15B 109.5 . .
H15A C15 H15B 109.5 . .
O4 C15 H15C 109.5 . .
H15A C15 H15C 109.5 . .
H15B C15 H15C 109.5 . .
C22 C21 C26 117.6(4) . .
C22 C21 C20A 111.4(6) . .
C26 C21 C20A 130.5(6) . .
C22 C21 C20 133.6(6) . .
C26 C21 C20 107.1(6) . .
C21 C22 C23 122.7(4) . .
C21 C22 H22 118.7 . .
C23 C22 H22 118.7 . .
C22 C23 C24 117.6(4) . .
C22 C23 C12 122.7(3) . 2_756
C24 C23 C12 119.4(3) . 2_756
C25 C24 O6 120.6(3) . .
C25 C24 C23 121.3(3) . .
O6 C24 C23 117.6(3) . .
C24 C25 C26 117.8(4) . .
C24 C25 C30 120.9(3) . .
C26 C25 C30 120.7(4) . .
C21 C26 C25 122.4(4) . .
C21 C26 H26 118.8 . .
C25 C26 H26 118.8 . .
O6 C27 C28 112.4(3) . .
O6 C27 H27A 109.1 . .
C28 C27 H27A 109.1 . .
O6 C27 H27B 109.1 . .
C28 C27 H27B 109.1 . .
H27A C27 H27B 107.9 . .
O7 C28 O8 123.9(4) . .
O7 C28 C27 127.0(4) . .
O8 C28 C27 109.1(3) . .
O8 C29 H29A 109.5 . .
O8 C29 H29B 109.5 . .
H29A C29 H29B 109.5 . .
O8 C29 H29C 109.5 . .
H29A C29 H29C 109.5 . .
H29B C29 H29C 109.5 . .
C25 C30 C10 109.9(3) . .
C25 C30 H30A 109.7 . .
C10 C30 H30A 109.7 . .
C25 C30 H30B 109.7 . .
C10 C30 H30B 109.7 . .
H30A C30 H30B 108.2 . .

loop_
_geom_bond_atom_site_label_1
_geom_bond_atom_site_label_2
_geom_bond_distance
_geom_bond_site_symmetry_2
S1 C2 1.735(5) .
S1 C3 1.796(4) .
S2 C17 1.747(11) .
S2 C18 1.767(14) .
O5 C17 1.213(12) .
C16 C17 1.47(3) .
C16 H16A 0.9800 .
C16 H16B 0.9800 .
C16 H16C 0.9800 .
C18 C19 1.540(17) .
C18 H18A 0.9900 .
C18 H18B 0.9900 .
C19 C20 1.534(17) .
C19 H19A 0.9900 .
C19 H19B 0.9900 .
C20 C21 1.601(12) .
C20 H20A 0.9900 .
C20 H20B 0.9900 .
S2A C17A 1.749(9) .
S2A C18A 1.825(14) .
O5A C17A 1.194(13) .
C16A C17A 1.55(3) .
C16A H16D 0.9800 .
C16A H16E 0.9800 .
C16A H16F 0.9800 .
C18A C19A 1.515(18) .
C18A H18C 0.9900 .
C18A H18D 0.9900 .
C19A C20A 1.517(15) .
C19A H19C 0.9900 .
C19A H19D 0.9900 .
C20A C21 1.534(9) .
C20A H20C 0.9900 .
C20A H20D 0.9900 .
O1 C2 1.216(5) .
O2 C9 1.387(4) .
O2 C13 1.425(4) .
O3 C14 1.186(4) .
O4 C14 1.340(4) .
O4 C15 1.448(5) .
O6 C24 1.386(4) .
O6 C27 1.418(4) .
O7 C28 1.193(5) .
O8 C28 1.325(5) .
O8 C29 1.477(6) .
C1 C2 1.497(7) .
C1 H1A 0.9800 .
C1 H1B 0.9800 .
C1 H1C 0.9800 .
C3 C4 1.506(6) .
C3 H3A 0.9900 .
C3 H3B 0.9900 .
C4 C5 1.540(5) .
C4 H4A 0.9900 .
C4 H4B 0.9900 .
C5 C6 1.513(5) .
C5 H5A 0.9900 .
C5 H5B 0.9900 .
C6 C7 1.388(5) .
C6 C11 1.390(5) .
C7 C8 1.382(5) .
C7 H7 0.9500 .
C8 C9 1.402(5) .
C8 C12 1.521(5) .
C9 C10 1.397(5) .
C10 C11 1.393(5) .
C10 C30 1.516(5) .
C11 H11 0.9500 .
C12 C23 1.505(6) 2_756
C12 H12A 0.9900 .
C12 H12B 0.9900 .
C13 C14 1.477(5) .
C13 H13A 0.9900 .
C13 H13B 0.9900 .
C15 H15A 0.9800 .
C15 H15B 0.9800 .
C15 H15C 0.9800 .
C21 C22 1.368(7) .
C21 C26 1.388(7) .
C22 C23 1.393(5) .
C22 H22 0.9500 .
C23 C24 1.399(5) .
C23 C12 1.505(6) 2_756
C24 C25 1.385(5) .
C25 C26 1.391(5) .
C25 C30 1.512(5) .
C26 H26 0.9500 .
C27 C28 1.508(5) .
C27 H27A 0.9900 .
C27 H27B 0.9900 .
C29 H29A 0.9800 .
C29 H29B 0.9800 .
C29 H29C 0.9800 .
C30 H30A 0.9900 .
C30 H30B 0.9900 .

loop_
_geom_torsion_atom_site_label_1
_geom_torsion_atom_site_label_2
_geom_torsion_atom_site_label_3
_geom_torsion_atom_site_label_4
_geom_torsion
_geom_torsion_site_symmetry_1
_geom_torsion_site_symmetry_4
C18 S2 C17 O5 5.6(12) . .
C18 S2 C17 C16 -174.2(13) . .
C17 S2 C18 C19 -96.8(9) . .
S2 C18 C19 C20 -58.9(12) . .
C18 C19 C20 C21 -60.3(13) . .
C18A S2A C17A O5A -1.2(12) . .
C18A S2A C17A C16A -174.8(17) . .
C17A S2A C18A C19A 86.4(9) . .
S2A C18A C19A C20A 177.7(7) . .
C18A C19A C20A C21 69.6(11) . .
C3 S1 C2 O1 -5.2(4) . .
C3 S1 C2 C1 173.8(4) . .
C2 S1 C3 C4 119.1(4) . .
S1 C3 C4 C5 171.4(3) . .
C3 C4 C5 C6 -57.4(5) . .
C4 C5 C6 C7 -83.0(4) . .
C4 C5 C6 C11 94.3(4) . .
C11 C6 C7 C8 -1.7(5) . .
C5 C6 C7 C8 175.7(3) . .
C6 C7 C8 C9 -1.0(5) . .
C6 C7 C8 C12 175.5(3) . .
C13 O2 C9 C10 -102.9(4) . .
C13 O2 C9 C8 80.8(4) . .
C7 C8 C9 O2 179.0(3) . .
C12 C8 C9 O2 2.6(4) . .
C7 C8 C9 C10 2.9(5) . .
C12 C8 C9 C10 -173.6(3) . .
O2 C9 C10 C11 -178.2(3) . .
C8 C9 C10 C11 -2.0(5) . .
O2 C9 C10 C30 -2.1(4) . .
C8 C9 C10 C30 174.2(3) . .
C7 C6 C11 C10 2.6(5) . .
C5 C6 C11 C10 -174.8(3) . .
C9 C10 C11 C6 -0.8(5) . .
C30 C10 C11 C6 -177.0(3) . .
C7 C8 C12 C23 -54.4(4) . 2_756
C9 C8 C12 C23 121.9(3) . 2_756
C9 O2 C13 C14 172.7(3) . .
C15 O4 C14 O3 -3.8(6) . .
C15 O4 C14 C13 175.3(4) . .
O2 C13 C14 O3 -16.1(7) . .
O2 C13 C14 O4 164.9(4) . .
C19A C20A C21 C22 -120.5(8) . .
C19A C20A C21 C26 67.6(10) . .
C19A C20A C21 C20 23.5(11) . .
C19 C20 C21 C22 -33.5(13) . .
C19 C20 C21 C26 131.0(8) . .
C19 C20 C21 C20A -82.5(14) . .
C26 C21 C22 C23 3.7(7) . .
C20A C21 C22 C23 -169.3(5) . .
C20 C21 C22 C23 167.0(7) . .
C21 C22 C23 C24 1.8(6) . .
C21 C22 C23 C12 -172.0(4) . 2_756
C27 O6 C24 C25 68.5(4) . .
C27 O6 C24 C23 -119.0(3) . .
C22 C23 C24 C25 -7.2(5) . .
C12 C23 C24 C25 166.8(3) 2_756 .
C22 C23 C24 O6 -179.7(3) . .
C12 C23 C24 O6 -5.7(5) 2_756 .
O6 C24 C25 C26 179.1(3) . .
C23 C24 C25 C26 6.9(5) . .
O6 C24 C25 C30 7.7(5) . .
C23 C24 C25 C30 -164.6(3) . .
C22 C21 C26 C25 -4.1(6) . .
C20A C21 C26 C25 167.4(7) . .
C20 C21 C26 C25 -171.5(5) . .
C24 C25 C26 C21 -1.1(6) . .
C30 C25 C26 C21 170.4(4) . .
C24 O6 C27 C28 101.5(3) . .
C29 O8 C28 O7 0.5(7) . .
C29 O8 C28 C27 178.1(5) . .
O6 C27 C28 O7 -24.4(6) . .
O6 C27 C28 O8 158.2(3) . .
C24 C25 C30 C10 65.4(4) . .
C26 C25 C30 C10 -105.7(4) . .
C11 C10 C30 C25 54.5(4) . .
C9 C10 C30 C25 -121.6(3) . .
